data_2204730
loop_
_publ_author_name
'Vencato, Ivo'
'Cunha, Silvio'
'Ferrari, Jailton'
'Napolitano, Hamilton B.'
'Lariucci, Carlito'

_publ_section_title
;The polyfunctionalized enaminone ethyl
 [(<i>Z</i>)-2-(2,2-dimethyl-4,6-dioxo-1,3-dioxan-5-ylidenemethyl)-1-methyl-3-oxo-but-1-enylamino]acetate
;
_journal_issue 12
_journal_name_full 'Acta Crystallographica Section E'
_journal_page_first o2479
_journal_page_last o2481
_journal_paper_doi 10.1107/S1600536804030211
_journal_volume 60
_journal_year 2004
_chemical_formula_iupac 'C16 H21 N O7'
_chemical_formula_moiety 'C16 H21 N O7'
_chemical_formula_sum 'C16 H21 N O7'
_chemical_formula_weight 339.34
_chemical_melting_point 413.5(15)
_chemical_name_systematic
;
ethyl [(Z)-2-(2,2-dimethyl-4,6-dioxo-1,3-dioxan-5-ylidenemethyl)-
1-methyl-3-oxo-but-1-enylamino]acetate
;
_space_group_IT_number 14
_symmetry_cell_setting monoclinic
_symmetry_space_group_name_Hall '-P 2ybc'
_symmetry_space_group_name_H-M 'P 1 21/c 1'
_atom_sites_solution_hydrogens geom
_atom_sites_solution_primary direct
_atom_sites_solution_secondary difmap
_cell_angle_alpha 90.00
_cell_angle_beta 103.690(10)
_cell_angle_gamma 90.00
_cell_formula_units_Z 4
_cell_length_a 16.324(2)
_cell_length_b 9.4780(10)
_cell_length_c 11.062(2)
_cell_measurement_reflns_used 25
_cell_measurement_temperature 293(2)
_cell_measurement_theta_max 28.7
_cell_measurement_theta_min 13.1
_cell_volume 1662.9(4)
_computing_cell_refinement CAD-4/PC
_computing_data_collection 'CAD-4/PC (Enraf--Nonius, 1993)'
_computing_data_reduction 'XCAD4 (Harms & Wocadlo, 1995)'
_computing_molecular_graphics
;
 Ortep-3 for Windows (Farrugia, 1997)
;
_computing_publication_material
;
WinGX (Farrugia, 1999)
;
_computing_structure_refinement 'SHELXL97 (Sheldrick, 1997)'
_computing_structure_solution 'SHELXS97 (Sheldrick, 1997)'
_diffrn_ambient_temperature 293(2)
_diffrn_measured_fraction_theta_full 0.999
_diffrn_measured_fraction_theta_max 0.999
_diffrn_measurement_device_type 'Enraf--Nonius CAD-4'
_diffrn_measurement_method \w--2\q
_diffrn_radiation_monochromator graphite
_diffrn_radiation_source 'fine-focus sealed tube'
_diffrn_radiation_type CuK\a
_diffrn_radiation_wavelength 1.54180
_diffrn_reflns_av_R_equivalents 0.044
_diffrn_reflns_av_sigmaI/netI 0.025
_diffrn_reflns_limit_h_max 19
_diffrn_reflns_limit_h_min 0
_diffrn_reflns_limit_k_max 0
_diffrn_reflns_limit_k_min -11
_diffrn_reflns_limit_l_max 12
_diffrn_reflns_limit_l_min -13
_diffrn_reflns_number 3072
_diffrn_reflns_theta_full 67.2
_diffrn_reflns_theta_max 67.2
_diffrn_reflns_theta_min 2.79
_diffrn_standards_decay_% <1.0
_diffrn_standards_interval_time 129
_diffrn_standards_number 2
_exptl_absorpt_coefficient_mu 0.903
_exptl_absorpt_correction_type none
_exptl_crystal_colour yellow
_exptl_crystal_density_diffrn 1.355
_exptl_crystal_density_method 'not measured'
_exptl_crystal_description prism
_exptl_crystal_F_000 720
_exptl_crystal_size_max 0.33
_exptl_crystal_size_mid 0.18
_exptl_crystal_size_min 0.15
_refine_diff_density_max 0.27
_refine_diff_density_min -0.27
_refine_ls_extinction_coef 0.0100(10)
_refine_ls_extinction_expression Fc^*^=kFc[1+0.001xFc^2^\l^3^/sin(2\q)]^-1/4^
_refine_ls_extinction_method SHELXL97
_refine_ls_goodness_of_fit_ref 1.073
_refine_ls_hydrogen_treatment mixed
_refine_ls_matrix_type full
_refine_ls_number_parameters 230
_refine_ls_number_reflns 2978
_refine_ls_number_restraints 0
_refine_ls_restrained_S_all 1.073
_refine_ls_R_factor_all 0.0759
_refine_ls_R_factor_gt 0.0561
_refine_ls_shift/su_max 0.001
_refine_ls_shift/su_mean 0.000
_refine_ls_structure_factor_coef Fsqd
_refine_ls_weighting_details 'w = 1/[\s^2^(Fo^2^)+(0.1046P)^2^+0.187P] where P = (Fo^2^+2Fc^2^)/3'
_refine_ls_weighting_scheme calc
_refine_ls_wR_factor_gt 0.1475
_refine_ls_wR_factor_ref 0.1625
_reflns_number_gt 2304
_reflns_number_total 2978
_reflns_threshold_expression I>2\s(I)
_cod_data_source_file kp6019.cif
_cod_data_source_block IIIc
_cod_depositor_comments
;
The following automatic conversions were performed:

'_chemical_melting_point' value '412--415' was changed to '413.5(15)'
- the average value was taken and precision was estimated.

Automatic conversion script
Id: cif_fix_values 1646 2011-03-28 12:23:43Z adriana 

The following automatic conversions were performed:

'_chemical_melting_point' value '412--415' was changed to '413.5(15)'
- the average value was taken and precision was estimated.

Automatic conversion script
Id: cif_fix_values 1715 2011-07-08 13:25:40Z adriana 
;
_cod_original_sg_symbol_H-M 'P 21/c'
_cod_database_code 2204730
_cod_database_fobs_code 2204730

loop_
_symmetry_equiv_pos_as_xyz
'x, y, z'
'-x, y+1/2, -z+1/2'
'-x, -y, -z'
'x, -y-1/2, z-1/2'

loop_
_atom_site_label
_atom_site_fract_x
_atom_site_fract_y
_atom_site_fract_z
_atom_site_U_iso_or_equiv
_atom_site_adp_type
_atom_site_calc_flag
_atom_site_refinement_flags
_atom_site_occupancy
_atom_site_type_symbol
O1 1.21481(9) 0.13425(17) 0.81314(15) 0.0618(4) Uani d . 1 O
O2 1.17075(11) 0.23360(19) 0.97006(17) 0.0721(5) Uani d . 1 O
O3 0.97068(10) 0.31469(18) 1.04251(16) 0.0705(5) Uani d . 1 O
O4 0.62670(10) 0.00513(18) 0.79400(16) 0.0682(5) Uani d . 1 O
O5 0.57765(9) 0.12099(17) 0.93399(15) 0.0613(4) Uani d . 1 O
O6 0.66828(9) 0.21696(17) 1.11133(13) 0.0582(4) Uani d . 1 O
O7 0.80650(9) 0.21545(18) 1.14054(13) 0.0585(4) Uani d . 1 O
N1 1.01424(11) 0.13006(18) 0.88673(16) 0.0485(4) Uani d . 1 N
C1 1.15935(13) 0.1589(2) 0.8805(2) 0.0510(5) Uani d . 1 C
C2 1.07866(13) 0.0797(2) 0.8275(2) 0.0496(5) Uani d . 1 C
C3 0.93473(12) 0.0870(2) 0.86241(17) 0.0447(5) Uani d . 1 C
C4 0.87499(12) 0.1570(2) 0.91528(17) 0.0440(5) Uani d . 1 C
C5 0.79115(12) 0.1080(2) 0.88807(18) 0.0458(5) Uani d . 1 C
C6 0.72613(12) 0.1370(2) 0.94445(19) 0.0465(5) Uani d . 1 C
C7 0.64266(13) 0.0821(2) 0.8832(2) 0.0520(5) Uani d . 1 C
C8 0.59025(13) 0.2359(2) 1.0217(2) 0.0561(5) Uani d . 1 C
C9 0.73911(12) 0.1949(2) 1.06886(18) 0.0471(5) Uani d . 1 C
C10 0.58963(16) 0.3753(3) 0.9549(3) 0.0713(7) Uani d . 1 C
H10A 0.5979 0.4508 1.0144 0.107 Uiso calc R 1 H
H10B 0.5364 0.3872 0.8963 0.107 Uiso calc R 1 H
H10C 0.6342 0.3763 0.9118 0.107 Uiso calc R 1 H
C11 0.52173(16) 0.2241(3) 1.0912(3) 0.0770(8) Uani d . 1 C
H11A 0.5274 0.2992 1.1509 0.115 Uiso calc R 1 H
H11B 0.5263 0.1350 1.1335 0.115 Uiso calc R 1 H
H11C 0.4677 0.2306 1.0336 0.115 Uiso calc R 1 H
C12 0.89942(13) 0.2943(2) 0.97843(18) 0.0488(5) Uani d . 1 C
C13 0.84012(15) 0.4166(2) 0.9466(2) 0.0595(6) Uani d . 1 C
H13A 0.8641 0.4976 0.9941 0.089 Uiso calc PR 0.50 H
H13B 0.7874 0.3933 0.9658 0.089 Uiso calc PR 0.50 H
H13C 0.8309 0.4372 0.8594 0.089 Uiso calc PR 0.50 H
H13D 0.7908 0.3878 0.8855 0.089 Uiso calc PR 0.50 H
H13E 0.8675 0.4921 0.9137 0.089 Uiso calc PR 0.50 H
H13F 0.8240 0.4482 1.0201 0.089 Uiso calc PR 0.50 H
C14 0.91296(14) -0.0379(2) 0.7780(2) 0.0583(6) Uani d . 1 C
H14A 0.9191 -0.0134 0.6964 0.087 Uiso calc R 1 H
H14B 0.8557 -0.0656 0.7734 0.087 Uiso calc R 1 H
H14C 0.9501 -0.1147 0.8100 0.087 Uiso calc R 1 H
C15 1.29647(15) 0.2029(3) 0.8509(3) 0.0718(7) Uani d . 1 C
H15A 1.3245 0.1753 0.9349 0.086 Uiso calc R 1 H
H15B 1.2898 0.3046 0.8486 0.086 Uiso calc R 1 H
C16 1.34631(18) 0.1577(4) 0.7624(3) 0.0877(9) Uani d . 1 C
H16A 1.4012 0.2002 0.7848 0.132 Uiso calc R 1 H
H16B 1.3182 0.1866 0.6798 0.132 Uiso calc R 1 H
H16C 1.3520 0.0568 0.7649 0.132 Uiso calc R 1 H
H1N 1.028(2) 0.200(4) 0.936(3) 0.105 Uiso d . 1 H
H2A 1.0900(18) -0.018(4) 0.844(3) 0.105 Uiso d . 1 H
H2B 1.0627(19) 0.093(4) 0.741(3) 0.105 Uiso d . 1 H
H5 0.7706(19) 0.048(4) 0.818(3) 0.105 Uiso d . 1 H

loop_
_atom_site_aniso_label
_atom_site_aniso_U_11
_atom_site_aniso_U_22
_atom_site_aniso_U_33
_atom_site_aniso_U_12
_atom_site_aniso_U_13
_atom_site_aniso_U_23
O1 0.0530(8) 0.0632(9) 0.0718(10) -0.0059(7) 0.0198(7) -0.0073(8)
O2 0.0664(10) 0.0702(11) 0.0792(11) -0.0044(8) 0.0162(8) -0.0247(9)
O3 0.0565(9) 0.0678(10) 0.0803(11) 0.0008(8) 0.0025(8) -0.0294(9)
O4 0.0630(10) 0.0634(10) 0.0757(11) -0.0103(8) 0.0113(8) -0.0238(9)
O5 0.0491(8) 0.0620(9) 0.0737(10) -0.0064(7) 0.0163(7) -0.0126(8)
O6 0.0526(8) 0.0691(10) 0.0544(8) 0.0031(7) 0.0158(7) -0.0040(7)
O7 0.0529(8) 0.0715(10) 0.0486(8) 0.0039(7) 0.0069(7) -0.0057(7)
N1 0.0492(9) 0.0456(9) 0.0507(9) 0.0039(7) 0.0116(7) -0.0026(7)
C1 0.0533(11) 0.0425(10) 0.0558(12) 0.0072(8) 0.0100(9) 0.0052(9)
C2 0.0505(11) 0.0465(10) 0.0518(11) 0.0062(9) 0.0125(9) 0.0008(9)
C3 0.0523(11) 0.0388(9) 0.0415(9) 0.0029(8) 0.0081(8) 0.0038(8)
C4 0.0500(10) 0.0385(9) 0.0416(10) 0.0039(8) 0.0074(8) -0.0003(7)
C5 0.0515(11) 0.0391(10) 0.0445(10) 0.0032(8) 0.0068(8) -0.0001(7)
C6 0.0495(11) 0.0388(9) 0.0499(10) 0.0018(8) 0.0092(8) 0.0000(8)
C7 0.0536(11) 0.0433(10) 0.0576(11) -0.0018(9) 0.0105(9) -0.0026(9)
C8 0.0500(11) 0.0574(12) 0.0606(12) 0.0010(9) 0.0124(10) -0.0073(10)
C9 0.0507(11) 0.0419(10) 0.0490(10) 0.0025(8) 0.0127(9) 0.0026(8)
C10 0.0669(14) 0.0587(14) 0.0871(18) 0.0134(11) 0.0160(13) 0.0042(12)
C11 0.0581(14) 0.095(2) 0.0835(17) -0.0045(13) 0.0278(13) -0.0140(15)
C12 0.0539(11) 0.0461(11) 0.0464(10) 0.0003(9) 0.0116(9) -0.0051(8)
C13 0.0745(14) 0.0394(10) 0.0636(13) 0.0039(10) 0.0146(11) -0.0010(9)
C14 0.0644(13) 0.0492(12) 0.0626(13) -0.0021(9) 0.0177(10) -0.0141(10)
C15 0.0557(13) 0.0682(15) 0.0916(18) -0.0107(11) 0.0175(12) -0.0069(14)
C16 0.0669(16) 0.094(2) 0.110(2) -0.0112(15) 0.0381(15) -0.0024(18)

loop_
_atom_type_symbol
_atom_type_description
_atom_type_scat_dispersion_real
_atom_type_scat_dispersion_imag
_atom_type_scat_source
C C 0.0181 0.0091 'International Tables Vol C Tables 4.2.6.8 and 6.1.1.4'
H H 0.0000 0.0000 'International Tables Vol C Tables 4.2.6.8 and 6.1.1.4'
N N 0.0311 0.0180 'International Tables Vol C Tables 4.2.6.8 and 6.1.1.4'
O O 0.0492 0.0322 'International Tables Vol C Tables 4.2.6.8 and 6.1.1.4'

loop_
_geom_angle_atom_site_label_1
_geom_angle_atom_site_label_2
_geom_angle_atom_site_label_3
_geom_angle
_geom_angle_publ_flag
C1 O1 C15 117.58(18) yes
C7 O5 C8 118.74(16) ?
C9 O6 C8 118.04(16) ?
C3 N1 C2 126.06(18) ?
C3 N1 H1N 118(2) ?
C2 N1 H1N 116(2) ?
O2 C1 O1 125.3(2) ?
O2 C1 C2 124.5(2) ?
O1 C1 C2 110.18(18) ?
N1 C2 C1 108.78(17) ?
N1 C2 H2A 111.5(19) ?
C1 C2 H2A 107.3(18) ?
N1 C2 H2B 111.0(19) ?
C1 C2 H2B 109(2) ?
H2A C2 H2B 109(3) ?
N1 C3 C4 120.59(18) ?
N1 C3 C14 116.51(18) ?
C4 C3 C14 122.91(18) ?
C5 C4 C3 119.13(18) ?
C5 C4 C12 121.87(17) ?
C3 C4 C12 118.06(17) ?
C6 C5 C4 130.56(19) yes
C6 C5 H5 108.9(19) ?
C4 C5 H5 120.5(19) ?
C5 C6 C9 123.31(18) ?
C5 C6 C7 116.78(18) ?
C9 C6 C7 118.95(18) ?
O4 C7 O5 117.54(18) ?
O4 C7 C6 126.2(2) ?
O5 C7 C6 116.25(18) ?
O6 C8 O5 109.52(16) ?
O6 C8 C11 106.56(19) ?
O5 C8 C11 106.45(19) ?
O6 C8 C10 110.52(19) ?
O5 C8 C10 110.36(19) ?
C11 C8 C10 113.3(2) ?
O7 C9 O6 117.60(18) ?
O7 C9 C6 126.08(18) ?
O6 C9 C6 116.10(17) ?
C8 C10 H10A 109.5 ?
C8 C10 H10B 109.5 ?
H10A C10 H10B 109.5 ?
C8 C10 H10C 109.5 ?
H10A C10 H10C 109.5 ?
H10B C10 H10C 109.5 ?
C8 C11 H11A 109.5 ?
C8 C11 H11B 109.5 ?
H11A C11 H11B 109.5 ?
C8 C11 H11C 109.5 ?
H11A C11 H11C 109.5 ?
H11B C11 H11C 109.5 ?
O3 C12 C4 121.49(18) ?
O3 C12 C13 119.08(19) ?
C4 C12 C13 118.71(18) ?
C12 C13 H13A 109.5 ?
C12 C13 H13B 109.5 ?
H13A C13 H13B 109.5 ?
C12 C13 H13C 109.5 ?
H13A C13 H13C 109.5 ?
H13B C13 H13C 109.5 ?
C12 C13 H13D 109.5 ?
H13A C13 H13D 141.1 ?
H13B C13 H13D 56.3 ?
H13C C13 H13D 56.3 ?
C12 C13 H13E 109.5 ?
H13A C13 H13E 56.3 ?
H13B C13 H13E 141.1 ?
H13C C13 H13E 56.3 ?
H13D C13 H13E 109.5 ?
C12 C13 H13F 109.5 ?
H13A C13 H13F 56.3 ?
H13B C13 H13F 56.3 ?
H13C C13 H13F 141.1 ?
H13D C13 H13F 109.5 ?
H13E C13 H13F 109.5 ?
C3 C14 H14A 109.5 ?
C3 C14 H14B 109.5 ?
H14A C14 H14B 109.5 ?
C3 C14 H14C 109.5 ?
H14A C14 H14C 109.5 ?
H14B C14 H14C 109.5 ?
O1 C15 C16 106.9(2) ?
O1 C15 H15A 110.3 ?
C16 C15 H15A 110.3 ?
O1 C15 H15B 110.3 ?
C16 C15 H15B 110.3 ?
H15A C15 H15B 108.6 ?
C15 C16 H16A 109.5 ?
C15 C16 H16B 109.5 ?
H16A C16 H16B 109.5 ?
C15 C16 H16C 109.5 ?
H16A C16 H16C 109.5 ?
H16B C16 H16C 109.5 ?

loop_
_geom_bond_atom_site_label_1
_geom_bond_atom_site_label_2
_geom_bond_distance
_geom_bond_publ_flag
O1 C1 1.322(3) yes
O1 C15 1.453(3) yes
O2 C1 1.196(3) yes
O3 C12 1.226(2) yes
O4 C7 1.205(3) yes
O5 C7 1.364(3) yes
O5 C8 1.441(3) yes
O6 C9 1.363(2) yes
O6 C8 1.428(3) yes
O7 C9 1.210(2) yes
N1 C3 1.326(3) yes
N1 C2 1.445(3) yes
N1 H1N 0.85(3) ?
C1 C2 1.509(3) ?
C2 H2A 0.95(4) ?
C2 H2B 0.93(3) ?
C3 C4 1.415(3) ?
C3 C14 1.497(3) ?
C4 C5 1.409(3) ?
C4 C12 1.486(3) ?
C5 C6 1.380(3) ?
C5 H5 0.96(3) ?
C6 C9 1.450(3) ?
C6 C7 1.466(3) ?
C8 C11 1.504(3) ?
C8 C10 1.512(3) ?
C10 H10A 0.9600 ?
C10 H10B 0.9600 ?
C10 H10C 0.9600 ?
C11 H11A 0.9600 ?
C11 H11B 0.9600 ?
C11 H11C 0.9600 ?
C12 C13 1.498(3) ?
C13 H13A 0.9600 ?
C13 H13B 0.9600 ?
C13 H13C 0.9600 ?
C13 H13D 0.9600 ?
C13 H13E 0.9600 ?
C13 H13F 0.9600 ?
C14 H14A 0.9600 ?
C14 H14B 0.9600 ?
C14 H14C 0.9600 ?
C15 C16 1.477(4) ?
C15 H15A 0.9700 ?
C15 H15B 0.9700 ?
C16 H16A 0.9600 ?
C16 H16B 0.9600 ?
C16 H16C 0.9600 ?

loop_
_geom_hbond_atom_site_label_D
_geom_hbond_atom_site_label_H
_geom_hbond_atom_site_label_A
_geom_hbond_site_symmetry_A
_geom_hbond_distance_DH
_geom_hbond_distance_HA
_geom_hbond_distance_DA
_geom_hbond_angle_DHA
_geom_hbond_publ_flag
N1 H1N O2 . 0.85(3) 2.29(3) 2.688(2) 109(3) yes
N1 H1N O3 . 0.85(3) 1.99(3) 2.668(2) 135(3) yes
C5 H5 O4 . 0.96(3) 2.34(3) 2.814(3) 110(2) yes
C2 H2A O7 3_757 0.95(4) 2.50(3) 3.339(3) 147(3) yes
C2 H2B O3 4_565 0.93(3) 2.51(3) 3.379(3) 155(3) yes

loop_
_geom_torsion_atom_site_label_1
_geom_torsion_atom_site_label_2
_geom_torsion_atom_site_label_3
_geom_torsion_atom_site_label_4
_geom_torsion
_geom_torsion_publ_flag
C15 O1 C1 O2 0.2(3) ?
C15 O1 C1 C2 179.80(19) ?
C3 N1 C2 C1 178.66(18) ?
O2 C1 C2 N1 10.9(3) ?
O1 C1 C2 N1 -168.64(16) ?
C2 N1 C3 C4 -171.90(18) ?
C2 N1 C3 C14 8.4(3) ?
N1 C3 C4 C5 -179.64(17) ?
C14 C3 C4 C5 0.0(3) ?
N1 C3 C4 C12 11.3(3) ?
C14 C3 C4 C12 -169.07(18) ?
C3 C4 C5 C6 165.4(2) ?
C12 C4 C5 C6 -25.9(3) ?
C4 C5 C6 C9 -18.9(3) ?
C4 C5 C6 C7 172.49(19) ?
C8 O5 C7 O4 -166.4(2) ?
C8 O5 C7 C6 14.5(3) ?
C5 C6 C7 O4 6.2(3) ?
C9 C6 C7 O4 -163.0(2) ?
C5 C6 C7 O5 -174.84(18) ?
C9 C6 C7 O5 16.0(3) ?
C9 O6 C8 O5 52.4(2) ?
C9 O6 C8 C11 167.15(19) ?
C9 O6 C8 C10 -69.4(2) ?
C7 O5 C8 O6 -47.2(3) ?
C7 O5 C8 C11 -162.0(2) ?
C7 O5 C8 C10 74.7(2) ?
C8 O6 C9 O7 161.10(19) ?
C8 O6 C9 C6 -24.0(3) ?
C5 C6 C9 O7 -5.4(3) ?
C7 C6 C9 O7 163.0(2) ?
C5 C6 C9 O6 -179.76(18) ?
C7 C6 C9 O6 -11.4(3) ?
C5 C4 C12 O3 152.2(2) ?
C3 C4 C12 O3 -39.0(3) yes
C5 C4 C12 C13 -37.6(3) yes
C3 C4 C12 C13 131.2(2) ?
C1 O1 C15 C16 179.5(2) ?
